data_7150933
loop_
_publ_author_name
'Schmidt, Andreas'
'Michalik, Dirk'
'Rotzoll, Sven'
'Ullah, Ehsan'
'Fischer, Christine'
'Reinke, Helmut'
'G\"orls, Helmar'
'Langer, Peter'

_publ_section_title
;
 Synthesis of azoxabicyclo[3.3.1]nonanones based on diastereoselective
 reactions of 1,1-bis(trimethylsilyloxy)ketene acetals with
 isoquinolines and quinolines
;
_journal_issue 15
_journal_name_full 'Organic &amp; Biomolecular Chemistry'
_journal_page_first 2804
_journal_page_last 2814
_journal_paper_doi 10.1039/b804139c
_journal_volume 6
_journal_year 2008
_chemical_formula_moiety 'C16 H19 N O4'
_chemical_formula_sum 'C16 H19 N O4'
_chemical_formula_weight 289.32
_chemical_name_systematic
;
?
;
_space_group_IT_number 14
_symmetry_cell_setting monoclinic
_symmetry_space_group_name_Hall '-P 2yn'
_symmetry_space_group_name_H-M 'P 1 21/n 1'
_atom_sites_solution_hydrogens mixed
_atom_sites_solution_primary direct
_atom_sites_solution_secondary difmap
_audit_creation_method SHELXL-97
_cell_angle_alpha 90.00
_cell_angle_beta 90.408(5)
_cell_angle_gamma 90.00
_cell_formula_units_Z 4
_cell_length_a 5.1502(3)
_cell_length_b 11.2491(9)
_cell_length_c 26.050(2)
_cell_measurement_reflns_used 8536
_cell_measurement_temperature 183(2)
_cell_measurement_theta_max 27.47
_cell_measurement_theta_min 2.39
_cell_volume 1509.17(19)
_computing_cell_refinement DENZO
_computing_data_collection COLLECT
_computing_data_reduction DENZO
_computing_molecular_graphics SHELXTL/PC
_computing_publication_material SHELXL-97
_computing_structure_refinement 'SHELXL-97 (Sheldrick, 1997)'
_computing_structure_solution 'SHELXS-97 (Sheldrick, 1990)'
_diffrn_ambient_temperature 183(2)
_diffrn_measured_fraction_theta_full 0.981
_diffrn_measured_fraction_theta_max 0.981
_diffrn_measurement_device_type KappaCCD
_diffrn_measurement_method 'phi- + omega-scan'
_diffrn_radiation_monochromator graphite
_diffrn_radiation_source 'fine-focus sealed tube'
_diffrn_radiation_type MoK\a
_diffrn_radiation_wavelength 0.71073
_diffrn_reflns_av_R_equivalents 0.0574
_diffrn_reflns_av_sigmaI/netI 0.0741
_diffrn_reflns_limit_h_max 6
_diffrn_reflns_limit_h_min -6
_diffrn_reflns_limit_k_max 12
_diffrn_reflns_limit_k_min -14
_diffrn_reflns_limit_l_max 33
_diffrn_reflns_limit_l_min -33
_diffrn_reflns_number 8536
_diffrn_reflns_theta_full 27.47
_diffrn_reflns_theta_max 27.47
_diffrn_reflns_theta_min 2.39
_exptl_absorpt_coefficient_mu 0.092
_exptl_absorpt_correction_type none
_exptl_crystal_colour colourless
_exptl_crystal_density_diffrn 1.273
_exptl_crystal_density_method 'not measured'
_exptl_crystal_description prism
_exptl_crystal_F_000 616
_exptl_crystal_size_max 0.03
_exptl_crystal_size_mid 0.03
_exptl_crystal_size_min 0.03
_refine_diff_density_max 0.181
_refine_diff_density_min -0.243
_refine_diff_density_rms 0.050
_refine_ls_extinction_method none
_refine_ls_goodness_of_fit_ref 1.024
_refine_ls_hydrogen_treatment mixed
_refine_ls_matrix_type full
_refine_ls_number_parameters 196
_refine_ls_number_reflns 3396
_refine_ls_number_restraints 0
_refine_ls_restrained_S_all 1.024
_refine_ls_R_factor_all 0.1210
_refine_ls_R_factor_gt 0.0598
_refine_ls_shift/su_max 0.000
_refine_ls_shift/su_mean 0.000
_refine_ls_structure_factor_coef Fsqd
_refine_ls_weighting_details 'calc w=1/[\s^2^(Fo^2^)+(0.0640P)^2^+0.3701P] where P=(Fo^2^+2Fc^2^)/3'
_refine_ls_weighting_scheme calc
_refine_ls_wR_factor_gt 0.1252
_refine_ls_wR_factor_ref 0.1518
_reflns_number_gt 2016
_reflns_number_total 3396
_reflns_threshold_expression >2sigma(I)
_cod_data_source_file b804139c.txt
_cod_data_source_block FO2669
_cod_depositor_comments
;
The following automatic conversions were performed:
'_exptl_absorpt_correction_type' value 'NONE' changed to 'none' according
to '/home/saulius/struct/CIF-dictionaries/cif_core.dic' dictionary named
'cif_core.dic' version 2.4.1 from 2010-06-29.

Automatic conversion script
Id: cif_fix_enum 1527 2010-12-29 10:47:43Z saulius 

The following automatic conversions were performed:

'_atom_sites_solution_hydrogens' value 'geom/difmap' was changed to
'mixed'.

Automatic conversion script
Id: cif_fix_values 6452 2018-10-05 10:23:21Z andrius 
;
_cod_original_cell_volume 1509.15(19)
_cod_original_sg_symbol_Hall -P2yn
_cod_original_sg_symbol_H-M P2(1)/n
_cod_database_code 7150933

loop_
_symmetry_equiv_pos_as_xyz
'x, y, z'
'-x+1/2, y+1/2, -z+1/2'
'-x, -y, -z'
'x-1/2, -y-1/2, z-1/2'

loop_
_atom_site_label
_atom_site_type_symbol
_atom_site_fract_x
_atom_site_fract_y
_atom_site_fract_z
_atom_site_U_iso_or_equiv
_atom_site_adp_type
_atom_site_occupancy
_atom_site_symmetry_multiplicity
_atom_site_calc_flag
_atom_site_refinement_flags
_atom_site_disorder_assembly
_atom_site_disorder_group
O1 O 0.1975(3) -0.25651(15) 0.14614(6) 0.0473(5) Uani 1 1 d . . .
O2 O 0.3959(4) -0.13477(14) 0.09079(6) 0.0525(5) Uani 1 1 d . . .
O3 O -0.1561(3) 0.02610(17) 0.06128(6) 0.0476(5) Uani 1 1 d . . .
O4 O 0.2160(3) 0.08471(15) 0.02695(6) 0.0441(4) Uani 1 1 d . . .
N1 N 0.1955(3) -0.05429(15) 0.15825(6) 0.0303(4) Uani 1 1 d . . .
C1 C 0.3179(4) 0.06052(19) 0.14449(8) 0.0306(5) Uani 1 1 d . . .
H1A H 0.4710 0.0436 0.1223 0.037 Uiso 1 1 calc R . .
C2 C 0.4129(4) 0.1227(2) 0.19204(8) 0.0335(5) Uani 1 1 d . . .
H2A H 0.5552 0.1761 0.1897 0.040 Uiso 1 1 calc R . .
C3 C 0.3025(4) 0.1046(2) 0.23717(8) 0.0343(5) Uani 1 1 d . . .
H3A H 0.3629 0.1472 0.2664 0.041 Uiso 1 1 calc R . .
C4 C 0.0901(4) 0.0203(2) 0.24262(8) 0.0329(5) Uani 1 1 d . . .
C5 C -0.0595(4) 0.0157(2) 0.28707(8) 0.0395(6) Uani 1 1 d . . .
H5A H -0.0223 0.0685 0.3146 0.047 Uiso 1 1 calc R . .
C6 C -0.2607(5) -0.0646(2) 0.29147(10) 0.0460(6) Uani 1 1 d . . .
H6A H -0.3600 -0.0676 0.3220 0.055 Uiso 1 1 calc R . .
C7 C -0.3173(4) -0.1409(2) 0.25111(9) 0.0414(6) Uani 1 1 d . . .
H7A H -0.4573 -0.1954 0.2539 0.050 Uiso 1 1 calc R . .
C8 C -0.1716(4) -0.1381(2) 0.20688(9) 0.0362(5) Uani 1 1 d . . .
H8A H -0.2119 -0.1905 0.1793 0.043 Uiso 1 1 calc R . .
C9 C 0.0340(4) -0.05874(19) 0.20255(8) 0.0312(5) Uani 1 1 d . . .
C10 C 0.2581(4) -0.1568(2) 0.13295(8) 0.0365(6) Uani 1 1 d . . .
C11 C 0.4742(8) -0.2388(3) 0.06258(13) 0.0890(13) Uani 1 1 d . . .
H11A H 0.5497 -0.2147 0.0298 0.134 Uiso 1 1 calc R . .
H11B H 0.3225 -0.2894 0.0562 0.134 Uiso 1 1 calc R . .
H11C H 0.6035 -0.2832 0.0826 0.134 Uiso 1 1 calc R . .
C12 C 0.1260(4) 0.14090(19) 0.11366(8) 0.0314(5) Uani 1 1 d . . .
H12A H -0.0386 0.1485 0.1335 0.038 Uiso 1 1 calc R . .
C13 C 0.0657(4) 0.08138(19) 0.06311(8) 0.0309(5) Uani 1 1 d . . .
C14 C 0.2350(5) 0.2653(2) 0.10409(8) 0.0393(6) Uani 1 1 d . . .
H14A H 0.2737 0.3031 0.1376 0.047 Uiso 1 1 calc R . .
H14B H 0.4007 0.2578 0.0853 0.047 Uiso 1 1 calc R . .
C15 C 0.0535(6) 0.3461(2) 0.07364(9) 0.0507(7) Uani 1 1 d . . .
H15A H 0.0236 0.3114 0.0392 0.061 Uiso 1 1 calc R . .
H15B H -0.1160 0.3504 0.0912 0.061 Uiso 1 1 calc R . .
C16 C 0.1616(7) 0.4708(3) 0.06771(12) 0.0754(10) Uani 1 1 d . . .
H16A H 0.0372 0.5199 0.0485 0.113 Uiso 1 1 calc R . .
H16B H 0.3260 0.4674 0.0491 0.113 Uiso 1 1 calc R . .
H16C H 0.1915 0.5057 0.1017 0.113 Uiso 1 1 calc R . .
H1O3 H -0.176(6) -0.012(3) 0.0283(12) 0.078(10) Uiso 1 1 d . . .

loop_
_atom_site_aniso_label
_atom_site_aniso_U_11
_atom_site_aniso_U_22
_atom_site_aniso_U_33
_atom_site_aniso_U_23
_atom_site_aniso_U_13
_atom_site_aniso_U_12
O1 0.0714(12) 0.0287(10) 0.0420(10) 0.0008(8) 0.0157(8) -0.0054(8)
O2 0.0853(13) 0.0304(9) 0.0422(10) -0.0094(8) 0.0282(9) -0.0152(9)
O3 0.0386(9) 0.0681(12) 0.0363(9) -0.0164(9) 0.0067(7) -0.0213(9)
O4 0.0459(9) 0.0565(11) 0.0300(8) -0.0086(8) 0.0082(7) -0.0198(8)
N1 0.0372(10) 0.0260(10) 0.0278(9) -0.0011(8) 0.0021(8) -0.0046(8)
C1 0.0329(11) 0.0289(12) 0.0301(11) -0.0024(9) 0.0029(9) -0.0056(9)
C2 0.0339(11) 0.0307(13) 0.0358(12) -0.0048(10) -0.0030(9) -0.0012(10)
C3 0.0362(12) 0.0335(13) 0.0331(12) -0.0067(10) -0.0060(9) 0.0029(10)
C4 0.0338(12) 0.0348(13) 0.0301(12) 0.0016(10) -0.0017(9) 0.0078(10)
C5 0.0439(13) 0.0443(15) 0.0304(12) 0.0043(11) 0.0013(10) 0.0084(12)
C6 0.0469(14) 0.0512(17) 0.0400(14) 0.0149(12) 0.0111(11) 0.0105(12)
C7 0.0355(12) 0.0381(15) 0.0506(15) 0.0142(12) 0.0048(11) 0.0028(10)
C8 0.0363(12) 0.0306(13) 0.0417(13) 0.0052(10) -0.0014(10) -0.0004(10)
C9 0.0331(11) 0.0300(13) 0.0306(11) 0.0033(9) 0.0002(9) 0.0039(9)
C10 0.0467(14) 0.0338(14) 0.0290(12) -0.0002(10) 0.0035(10) -0.0057(11)
C11 0.153(3) 0.0412(18) 0.073(2) -0.0212(16) 0.069(2) -0.022(2)
C12 0.0354(11) 0.0327(13) 0.0262(11) -0.0010(9) 0.0016(9) -0.0056(9)
C13 0.0338(11) 0.0289(12) 0.0301(11) 0.0009(10) 0.0022(9) -0.0045(10)
C14 0.0540(14) 0.0323(13) 0.0315(12) -0.0004(10) -0.0017(10) -0.0081(11)
C15 0.0762(18) 0.0374(15) 0.0384(14) 0.0008(11) -0.0124(13) -0.0058(13)
C16 0.124(3) 0.0372(17) 0.0650(19) 0.0134(14) -0.0185(19) -0.0173(18)

loop_
_atom_type_symbol
_atom_type_description
_atom_type_scat_dispersion_real
_atom_type_scat_dispersion_imag
_atom_type_scat_source
C C 0.0033 0.0016 'International Tables Vol C Tables 4.2.6.8 and 6.1.1.4'
H H 0.0000 0.0000 'International Tables Vol C Tables 4.2.6.8 and 6.1.1.4'
N N 0.0061 0.0033 'International Tables Vol C Tables 4.2.6.8 and 6.1.1.4'
O O 0.0106 0.0060 'International Tables Vol C Tables 4.2.6.8 and 6.1.1.4'

loop_
_geom_angle_atom_site_label_1
_geom_angle_atom_site_label_2
_geom_angle_atom_site_label_3
_geom_angle
_geom_angle_site_symmetry_1
_geom_angle_site_symmetry_3
_geom_angle_publ_flag
C10 O2 C11 114.91(19) . . ?
C10 N1 C9 120.04(18) . . ?
C10 N1 C1 121.05(17) . . ?
C9 N1 C1 118.49(17) . . ?
N1 C1 C2 110.05(17) . . ?
N1 C1 C12 111.16(16) . . ?
C2 C1 C12 110.91(17) . . ?
C3 C2 C1 121.4(2) . . ?
C2 C3 C4 120.9(2) . . ?
C5 C4 C9 118.8(2) . . ?
C5 C4 C3 121.7(2) . . ?
C9 C4 C3 119.50(19) . . ?
C6 C5 C4 120.8(2) . . ?
C5 C6 C7 119.7(2) . . ?
C8 C7 C6 120.4(2) . . ?
C7 C8 C9 120.1(2) . . ?
C8 C9 C4 120.1(2) . . ?
C8 C9 N1 122.44(19) . . ?
C4 C9 N1 117.50(19) . . ?
O1 C10 O2 122.9(2) . . ?
O1 C10 N1 125.5(2) . . ?
O2 C10 N1 111.64(19) . . ?
C13 C12 C14 109.74(17) . . ?
C13 C12 C1 108.57(17) . . ?
C14 C12 C1 112.52(17) . . ?
O4 C13 O3 123.11(19) . . ?
O4 C13 C12 122.08(19) . . ?
O3 C13 C12 114.81(18) . . ?
C15 C14 C12 113.99(19) . . ?
C16 C15 C14 112.4(2) . . ?

loop_
_geom_bond_atom_site_label_1
_geom_bond_atom_site_label_2
_geom_bond_distance
_geom_bond_site_symmetry_2
_geom_bond_publ_flag
O1 C10 1.215(3) . ?
O2 C10 1.335(3) . ?
O2 C11 1.441(3) . ?
O3 C13 1.301(3) . ?
O4 C13 1.224(3) . ?
N1 C10 1.368(3) . ?
N1 C9 1.428(3) . ?
N1 C1 1.482(3) . ?
C1 C2 1.501(3) . ?
C1 C12 1.558(3) . ?
C2 C3 1.325(3) . ?
C3 C4 1.455(3) . ?
C4 C5 1.396(3) . ?
C4 C9 1.400(3) . ?
C5 C6 1.380(3) . ?
C6 C7 1.386(4) . ?
C7 C8 1.380(3) . ?
C8 C9 1.390(3) . ?
C12 C13 1.508(3) . ?
C12 C14 1.529(3) . ?
C14 C15 1.523(3) . ?
C15 C16 1.518(4) . ?

loop_
_cod_related_entry_id
_cod_related_entry_database
_cod_related_entry_code
1 ChemSpider 29330504
